data_7206765
loop_
_publ_author_name
'Aragoni, M. Carla'
'Arca, Massimiliano'
'Coles, Simon J.'
'Devillanova, Francesco A.'
'Hursthouse, Michael B.'
'Coles (n\'ee Huth), Susanne L.'
'Isaia, Francesco'
'Lippolis, Vito'
'Mancini, Annalisa'

_publ_section_title
;
 CT-adduct vs. pyridinium polyhalide salt formation in the reactions
 between polypyridyl donors and dihalogens: reactivity of
 1,4-di-(3&#x2032;-pyridylethynyl)benzene towards Br2 and I2
;
_journal_issue 21
_journal_name_full CrystEngComm
_journal_page_first 6319
_journal_paper_doi 10.1039/c1ce05954h
_journal_volume 13
_journal_year 2011
_chemical_formula_sum 'C20 H12 I5.5 N2'
_chemical_formula_weight 978.27
_chemical_name_systematic
;
2005slh0245/132
;
_space_group_IT_number 15
_symmetry_cell_setting monoclinic
_symmetry_space_group_name_Hall '-C 2yc'
_symmetry_space_group_name_H-M 'C 1 2/c 1'
_atom_sites_solution_hydrogens geom
_atom_sites_solution_primary direct
_atom_sites_solution_secondary difmap
_audit_creation_method SHELXL-97
_cell_angle_alpha 90.00
_cell_angle_beta 118.49(3)
_cell_angle_gamma 90.00
_cell_formula_units_Z 4
_cell_length_a 26.670(5)
_cell_length_b 8.4146(17)
_cell_length_c 13.050(3)
_cell_measurement_reflns_used 3160
_cell_measurement_temperature 120(2)
_cell_measurement_theta_max 27.48
_cell_measurement_theta_min 2.91
_cell_volume 2574.0(12)
_computing_cell_refinement 'DENZO (Otwinowski & Minor, 1997) & COLLECT (Hooft, R.W.W., 1998)'
_computing_data_collection 'COLLECT (Hooft, R.W.W., 1998)'
_computing_data_reduction 'DENZO (Otwinowski & Minor, 1997) & COLLECT (Hooft, R.W.W., 1998)'
_computing_structure_refinement 'SHELXL-97 (Sheldrick, 1997)'
_computing_structure_solution 'SHELXS-97 (Sheldrick, 1997)'
_diffrn_ambient_temperature 120(2)
_diffrn_detector_area_resol_mean 9.091
_diffrn_measured_fraction_theta_full 0.998
_diffrn_measured_fraction_theta_max 0.998
_diffrn_measurement_device_type 'BrukerNonius 95mm CCD camera on \k-goniostat'
_diffrn_measurement_method '\f & \w scans'
_diffrn_radiation_monochromator graphite
_diffrn_radiation_source 'Bruker-Nonius FR591 rotating anode'
_diffrn_radiation_type MoK\a
_diffrn_radiation_wavelength 0.71073
_diffrn_reflns_av_R_equivalents 0.0514
_diffrn_reflns_av_sigmaI/netI 0.0262
_diffrn_reflns_limit_h_max 34
_diffrn_reflns_limit_h_min -34
_diffrn_reflns_limit_k_max 10
_diffrn_reflns_limit_k_min -10
_diffrn_reflns_limit_l_max 16
_diffrn_reflns_limit_l_min -16
_diffrn_reflns_number 26776
_diffrn_reflns_theta_full 27.50
_diffrn_reflns_theta_max 27.50
_diffrn_reflns_theta_min 3.38
_exptl_absorpt_coefficient_mu 6.650
_exptl_absorpt_correction_T_max 0.7768
_exptl_absorpt_correction_T_min 0.4562
_exptl_absorpt_correction_type multi-scan
_exptl_absorpt_process_details 'SADABS V2.10 (Sheldrick, G.M., 2003)'
_exptl_crystal_colour 'dark red'
_exptl_crystal_density_diffrn 2.524
_exptl_crystal_density_method 'not measured'
_exptl_crystal_description 'cut fragment'
_exptl_crystal_F_000 1750
_exptl_crystal_size_max 0.14
_exptl_crystal_size_mid 0.06
_exptl_crystal_size_min 0.04
_refine_diff_density_max 5.584
_refine_diff_density_min -1.791
_refine_diff_density_rms 0.261
_refine_ls_extinction_method none
_refine_ls_goodness_of_fit_ref 1.074
_refine_ls_hydrogen_treatment constr
_refine_ls_matrix_type full
_refine_ls_number_parameters 148
_refine_ls_number_reflns 2948
_refine_ls_number_restraints 18
_refine_ls_restrained_S_all 1.073
_refine_ls_R_factor_all 0.0514
_refine_ls_R_factor_gt 0.0469
_refine_ls_shift/su_max 0.001
_refine_ls_shift/su_mean 0.000
_refine_ls_structure_factor_coef Fsqd
_refine_ls_weighting_details 'calc w=1/[\s^2^(Fo^2^)+(0.0614P)^2^+60.1757P] where P=(Fo^2^+2Fc^2^)/3'
_refine_ls_weighting_scheme calc
_refine_ls_wR_factor_gt 0.1202
_refine_ls_wR_factor_ref 0.1233
_reflns_number_gt 2665
_reflns_number_total 2948
_reflns_threshold_expression >2sigma(I)
_cod_data_source_file c1ce05954h.txt
_cod_data_source_block 2005slh0245
_cod_depositor_comments
;
The following automatic conversions were performed:

'_symmetry_cell_setting' value 'Monoclinic' changed to 'monoclinic'
according to /home/saulius/struct/CIF-dictionaries/cif_core.dic
dictionary named 'cif_core.dic' version 2.4.1 from 2010-06-29.

Automatic conversion script
Id: cif_fix_values 1715 2011-07-08 13:25:40Z adriana 
;
_cod_original_cell_volume 2573.9(9)
_cod_original_sg_symbol_H-M C2/c
_cod_original_formula_sum 'C20 H12 I5.50 N2'
_cod_database_code 7206765

loop_
_symmetry_equiv_pos_as_xyz
'x, y, z'
'-x, y, -z+1/2'
'x+1/2, y+1/2, z'
'-x+1/2, y+1/2, -z+1/2'
'-x, -y, -z'
'x, -y, z-1/2'
'-x+1/2, -y+1/2, -z'
'x+1/2, -y+1/2, z-1/2'

loop_
_atom_site_label
_atom_site_type_symbol
_atom_site_fract_x
_atom_site_fract_y
_atom_site_fract_z
_atom_site_U_iso_or_equiv
_atom_site_adp_type
_atom_site_occupancy
_atom_site_symmetry_multiplicity
_atom_site_calc_flag
_atom_site_refinement_flags
_atom_site_disorder_assembly
_atom_site_disorder_group
C1 C 0.1365(3) 0.3977(9) 0.7939(6) 0.0190(14) Uani 0.87 1 d PD A 1
H1 H 0.1239 0.2966 0.7585 0.023 Uiso 0.87 1 calc PR A 1
C2 C 0.1238(3) 0.5311(8) 0.7238(6) 0.0162(14) Uani 0.87 1 d PD A 1
C3 C 0.1427(3) 0.6800(9) 0.7763(6) 0.0216(15) Uani 0.87 1 d PD A 1
H3 H 0.1349 0.7731 0.7300 0.026 Uiso 0.87 1 calc PR A 1
C4 C 0.1728(3) 0.6891(9) 0.8966(6) 0.0224(15) Uani 0.87 1 d PD A 1
H4 H 0.1858 0.7889 0.9341 0.027 Uiso 0.87 1 calc PR A 1
C5 C 0.1838(3) 0.5504(9) 0.9625(6) 0.0226(15) Uani 0.87 1 d PD A 1
H5 H 0.2042 0.5570 1.0451 0.027 Uiso 0.87 1 calc PR A 1
N1 N 0.1663(3) 0.4078(7) 0.9114(5) 0.0194(12) Uani 0.87 1 d PD A 1
I1 I 0.183170(19) 0.18213(6) 1.03055(4) 0.01995(15) Uani 0.87 1 d PD B 1
I2 I 0.20381(2) -0.07365(6) 1.18509(4) 0.02416(16) Uani 0.87 1 d PD B 1
C21 C 0.1371(15) 0.605(3) 0.790(2) 0.0190(14) Uani 0.13 1 d PGD A 2
H21 H 0.1244 0.7056 0.7536 0.023 Uiso 0.13 1 calc PR A 2
C22 C 0.1251(15) 0.468(3) 0.7225(18) 0.0162(14) Uani 0.13 1 d PGD A 2
C23 C 0.1437(15) 0.321(3) 0.776(2) 0.0216(15) Uani 0.13 1 d PGD A 2
H23 H 0.1355 0.2280 0.7297 0.026 Uiso 0.13 1 calc PR A 2
C24 C 0.1744(15) 0.311(2) 0.897(2) 0.0224(15) Uani 0.13 1 d PGD A 2
H24 H 0.1872 0.2106 0.9331 0.027 Uiso 0.13 1 calc PR A 2
C25 C 0.1865(14) 0.448(3) 0.9642(18) 0.0226(15) Uani 0.13 1 d PGD A 2
H25 H 0.2074 0.4407 1.0467 0.027 Uiso 0.13 1 calc PR A 2
N2 N 0.1678(13) 0.595(2) 0.911(2) 0.0194(12) Uani 0.13 1 d PGD A 2
I4 I 0.18303(13) 0.8165(4) 1.0309(2) 0.01995(15) Uani 0.13 1 d PD A 2
I5 I 0.20453(14) 1.0718(4) 1.1860(3) 0.02416(16) Uani 0.13 1 d PD A 2
C6 C 0.0918(3) 0.5142(9) 0.5993(5) 0.0215(13) Uani 1 1 d . . .
C7 C 0.0644(3) 0.5073(9) 0.4963(6) 0.0235(13) Uani 1 1 d . A .
C8 C 0.0316(3) 0.5057(9) 0.3709(5) 0.0222(13) Uani 1 1 d . . .
C9 C 0.0158(3) 0.3651(9) 0.3106(6) 0.0278(15) Uani 1 1 d . . .
H9 H 0.0265 0.2672 0.3518 0.033 Uiso 1 1 calc R . .
C10 C 0.0157(3) 0.6500(9) 0.3107(5) 0.0240(13) Uani 1 1 d . . .
H10 H 0.0263 0.7476 0.3522 0.029 Uiso 1 1 calc R . .
I3 I 0.05704(4) -0.03023(13) 1.05688(8) 0.0263(2) Uani 0.61 1 d P . .
I3' I 0.05611(19) 0.0398(9) 1.0581(6) 0.0327(17) Uani 0.09 1 d PD . .

loop_
_atom_site_aniso_label
_atom_site_aniso_U_11
_atom_site_aniso_U_22
_atom_site_aniso_U_33
_atom_site_aniso_U_23
_atom_site_aniso_U_13
_atom_site_aniso_U_12
C1 0.022(3) 0.021(4) 0.015(3) -0.004(3) 0.010(3) -0.003(3)
C2 0.015(3) 0.025(4) 0.011(3) -0.002(3) 0.008(2) 0.001(3)
C3 0.026(4) 0.018(4) 0.020(3) 0.000(3) 0.009(3) -0.004(3)
C4 0.029(4) 0.021(4) 0.017(3) -0.006(3) 0.011(3) -0.009(3)
C5 0.021(3) 0.029(4) 0.016(3) -0.003(3) 0.007(3) 0.001(3)
N1 0.019(3) 0.024(3) 0.014(3) 0.001(2) 0.007(2) 0.000(2)
I1 0.0203(2) 0.0240(3) 0.0140(2) 0.00168(16) 0.00692(18) 0.00356(17)
I2 0.0268(3) 0.0252(3) 0.0192(2) 0.00589(18) 0.0099(2) 0.00416(18)
C21 0.022(3) 0.021(4) 0.015(3) -0.004(3) 0.010(3) -0.003(3)
C22 0.015(3) 0.025(4) 0.011(3) -0.002(3) 0.008(2) 0.001(3)
C23 0.026(4) 0.018(4) 0.020(3) 0.000(3) 0.009(3) -0.004(3)
C24 0.029(4) 0.021(4) 0.017(3) -0.006(3) 0.011(3) -0.009(3)
C25 0.021(3) 0.029(4) 0.016(3) -0.003(3) 0.007(3) 0.001(3)
N2 0.019(3) 0.024(3) 0.014(3) 0.001(2) 0.007(2) 0.000(2)
I4 0.0203(2) 0.0240(3) 0.0140(2) 0.00168(16) 0.00692(18) 0.00356(17)
I5 0.0268(3) 0.0252(3) 0.0192(2) 0.00589(18) 0.0099(2) 0.00416(18)
C6 0.015(3) 0.034(4) 0.013(3) 0.003(2) 0.005(2) 0.002(2)
C7 0.023(3) 0.036(4) 0.015(3) -0.003(3) 0.012(3) -0.002(3)
C8 0.017(3) 0.041(4) 0.009(3) 0.000(3) 0.007(2) -0.001(3)
C9 0.030(3) 0.035(4) 0.016(3) 0.003(3) 0.008(3) 0.001(3)
C10 0.020(3) 0.032(4) 0.018(3) -0.001(3) 0.007(3) -0.002(3)
I3 0.0286(4) 0.0220(5) 0.0230(4) -0.0009(4) 0.0080(3) -0.0029(4)
I3' 0.044(4) 0.019(3) 0.031(3) 0.009(3) 0.015(3) 0.016(3)

loop_
_atom_type_symbol
_atom_type_description
_atom_type_scat_dispersion_real
_atom_type_scat_dispersion_imag
_atom_type_scat_source
C C 0.0033 0.0016 'International Tables Vol C Tables 4.2.6.8 and 6.1.1.4'
H H 0.0000 0.0000 'International Tables Vol C Tables 4.2.6.8 and 6.1.1.4'
N N 0.0061 0.0033 'International Tables Vol C Tables 4.2.6.8 and 6.1.1.4'
I I -0.4742 1.8119 'International Tables Vol C Tables 4.2.6.8 and 6.1.1.4'

loop_
_geom_angle_atom_site_label_1
_geom_angle_atom_site_label_2
_geom_angle_atom_site_label_3
_geom_angle
_geom_angle_site_symmetry_1
_geom_angle_site_symmetry_3
N1 C1 C2 121.7(6) . .
N1 C1 H1 119.2 . .
C2 C1 H1 119.2 . .
C1 C2 C3 119.0(6) . .
C1 C2 C6 119.5(6) . .
C3 C2 C6 121.5(6) . .
C4 C3 C2 118.9(6) . .
C4 C3 H3 120.6 . .
C2 C3 H3 120.6 . .
C3 C4 C5 119.4(6) . .
C3 C4 H4 120.3 . .
C5 C4 H4 120.3 . .
N1 C5 C4 121.3(6) . .
N1 C5 H5 119.3 . .
C4 C5 H5 119.3 . .
C5 N1 C1 119.7(6) . .
C22 C21 N2 120.0 . .
C22 C21 H21 120.0 . .
N2 C21 H21 120.0 . .
C23 C22 C21 120.0 . .
C23 C22 C6 131.8(16) . .
C21 C22 C6 108.2(17) . .
C22 C23 C24 120.0 . .
C22 C23 H23 120.0 . .
C24 C23 H23 120.0 . .
C25 C24 C23 120.0 . .
C25 C24 H24 120.0 . .
C23 C24 H24 120.0 . .
C24 C25 N2 120.0 . .
C24 C25 H25 120.0 . .
N2 C25 H25 120.0 . .
C25 N2 C21 120.0 . .
C25 N2 I4 117.9(13) . .
C21 N2 I4 121.9(13) . .
N2 I4 I5 176.8(7) . .
C7 C6 C2 176.9(8) . .
C7 C6 C22 162.0(12) . .
C2 C6 C22 20.9(10) . .
C6 C7 C8 177.6(8) . .
C9 C8 C10 119.9(6) . .
C9 C8 C7 120.9(7) . .
C10 C8 C7 119.2(6) . .
C8 C9 C9 120.4(4) . 2
C8 C9 H9 119.8 . .
C9 C9 H9 119.8 2 .
C10 C10 C8 119.7(4) 2 .
C10 C10 H10 120.1 2 .
C8 C10 H10 120.1 . .

loop_
_geom_bond_atom_site_label_1
_geom_bond_atom_site_label_2
_geom_bond_distance
_geom_bond_site_symmetry_2
C1 N1 1.352(8) .
C1 C2 1.383(9) .
C1 H1 0.9500 .
C2 C3 1.401(9) .
C2 C6 1.438(9) .
C3 C4 1.383(9) .
C3 H3 0.9500 .
C4 C5 1.394(10) .
C4 H4 0.9500 .
C5 N1 1.344(9) .
C5 H5 0.9500 .
I1 I2 2.8184(8) .
C21 C22 1.3900 .
C21 N2 1.3900 .
C21 H21 0.9500 .
C22 C23 1.3900 .
C22 C6 1.47(2) .
C23 C24 1.3900 .
C23 H23 0.9500 .
C24 C25 1.3900 .
C24 H24 0.9500 .
C25 N2 1.3900 .
C25 H25 0.9500 .
N2 I4 2.344(14) .
I4 I5 2.816(5) .
C6 C7 1.186(9) .
C7 C8 1.441(8) .
C8 C9 1.371(11) .
C8 C10 1.397(10) .
C9 C9 1.394(13) 2
C9 H9 0.9500 .
C10 C10 1.394(12) 2
C10 H10 0.9500 .
I3 I3 2.722(2) 5_557
I3' I3' 2.716(9) 5_557
